data_7219834
loop_
_publ_author_name
'Ghosh, Pritam'
'Roy, Biswajit Gopal'
'Mukhopadhyay, Subhra Kanti'
'Banerjee, Priyabrata'

_publ_section_title
;
 Recognition of fluoride anion at low ppm level inside living cell and
 from fluorosis affected tooth and saliva samples
;
_journal_name_full 'RSC Adv.'
_journal_paper_doi 10.1039/C5RA01720C
_journal_year 2015
_chemical_formula_sum 'C13 H9 N5 O7'
_chemical_formula_weight 347.25
_chemical_name_systematic
;
 ?
;
_space_group_IT_number 14
_symmetry_cell_setting monoclinic
_symmetry_space_group_name_Hall '-P 2yn'
_symmetry_space_group_name_H-M 'P 1 21/n 1'
_atom_sites_solution_hydrogens geom
_atom_sites_solution_primary direct
_atom_sites_solution_secondary difmap
_audit_creation_method SHELXL-97
_audit_update_record
;
2014-07-03 deposited with the CCDC.
2015-02-23 downloaded from the CCDC.
;
_cell_angle_alpha 90.000
_cell_angle_beta 112.259(5)
_cell_angle_gamma 90.000
_cell_formula_units_Z 4
_cell_length_a 12.745(5)
_cell_length_b 8.223(5)
_cell_length_c 13.910(5)
_cell_measurement_reflns_used 3164
_cell_measurement_temperature 150(2)
_cell_measurement_theta_max 74.1464
_cell_measurement_theta_min 3.4305
_cell_volume 1349.2(11)
_computing_cell_refinement 'CrysAlis RED, Oxford Diffraction Ltd.,'
_computing_data_collection 'CrysAlis CCD, Oxford Diffraction Ltd.,'
_computing_data_reduction 'CrysAlis RED, Oxford Diffraction Ltd.,'
_computing_molecular_graphics Ortep3
_computing_publication_material Shelx97
_computing_structure_refinement 'SHELXL-97 (Sheldrick, 1997)'
_computing_structure_solution 'SHELXS-97 (Sheldrick, 1997)'
_diffrn_ambient_temperature 150(2)
_diffrn_detector_area_resol_mean 15.9948
_diffrn_measured_fraction_theta_full 1.000
_diffrn_measured_fraction_theta_max 0.985
_diffrn_measurement_device_type 'OXFORD DIFFRACTION SUPER NOVA'
_diffrn_measurement_method \w/q-scan
_diffrn_radiation_monochromator graphite
_diffrn_radiation_source 'Micro-Focus (Cu) X-ray Source'
_diffrn_radiation_type CuK\a
_diffrn_radiation_wavelength 1.5418
_diffrn_reflns_av_R_equivalents 0.0179
_diffrn_reflns_av_sigmaI/netI 0.0151
_diffrn_reflns_limit_h_max 15
_diffrn_reflns_limit_h_min -15
_diffrn_reflns_limit_k_max 9
_diffrn_reflns_limit_k_min -7
_diffrn_reflns_limit_l_max 14
_diffrn_reflns_limit_l_min -17
_diffrn_reflns_number 8759
_diffrn_reflns_theta_full 25.00
_diffrn_reflns_theta_max 26.02
_diffrn_reflns_theta_min 1.85
_exptl_absorpt_coefficient_mu 0.142
_exptl_absorpt_correction_T_max 0.9831
_exptl_absorpt_correction_T_min 0.9680
_exptl_absorpt_correction_type multi-scan
_exptl_absorpt_process_details
;
CrysAlis RED, Oxford Diffraction Ltd.,
Version 1.171.31.7 (release 18-10-2006 CrysAlis171 .NET)
(compiled Oct 18 2006,16:28:17)
Empirical absorption correction using spherical harmonics,
 implemented in SCALE3 ABSPACK scaling algorithm.
;
_exptl_crystal_colour red
_exptl_crystal_density_diffrn 1.710
_exptl_crystal_density_method 'not measured'
_exptl_crystal_description block
_exptl_crystal_F_000 712
_exptl_crystal_size_max 0.23
_exptl_crystal_size_mid 0.16
_exptl_crystal_size_min 0.12
_refine_diff_density_max 0.247
_refine_diff_density_min -0.216
_refine_diff_density_rms 0.046
_refine_ls_extinction_method none
_refine_ls_goodness_of_fit_ref 1.050
_refine_ls_hydrogen_treatment riding
_refine_ls_matrix_type full
_refine_ls_number_parameters 230
_refine_ls_number_reflns 2611
_refine_ls_number_restraints 0
_refine_ls_restrained_S_all 1.050
_refine_ls_R_factor_all 0.0369
_refine_ls_R_factor_gt 0.0350
_refine_ls_shift/su_max 0.000
_refine_ls_shift/su_mean 0.000
_refine_ls_structure_factor_coef Fsqd
_refine_ls_weighting_details 'calc w=1/[\s^2^(Fo^2^)+(0.0607P)^2^+0.3980P] where P=(Fo^2^+2Fc^2^)/3'
_refine_ls_weighting_scheme calc
_refine_ls_wR_factor_gt 0.0990
_refine_ls_wR_factor_ref 0.1011
_reflns_number_gt 2409
_reflns_number_total 2611
_reflns_threshold_expression >2sigma(I)
_cod_data_source_file c5ra01720c2.cif
_cod_data_source_block L
_cod_depositor_comments
;
The following automatic conversions were performed:

'_symmetry_cell_setting' value 'Monoclinic' changed to 'monoclinic'
according to
/usr/data/users/saulius/crontab/automatic-downloads/rss-feeds/RSC/lib/dictionaries/cif_core.dic
dictionary named 'cif_core.dic' version 2.4.2 from 2011-04-26.

Automatic conversion script
Id: cif_fix_values 3105 2015-03-04 15:46:00Z robertas 
;
_cod_original_sg_symbol_H-M 'P 21/n'
_cod_database_code 7219834

loop_
_symmetry_equiv_pos_as_xyz
'x, y, z'
'-x+1/2, y+1/2, -z+1/2'
'-x, -y, -z'
'x-1/2, -y-1/2, z-1/2'

loop_
_atom_site_label
_atom_site_type_symbol
_atom_site_fract_x
_atom_site_fract_y
_atom_site_fract_z
_atom_site_U_iso_or_equiv
_atom_site_adp_type
_atom_site_occupancy
_atom_site_symmetry_multiplicity
_atom_site_calc_flag
_atom_site_refinement_flags
O1 O 0.05165(8) 0.68629(12) 0.61816(7) 0.0290(2) Uani 1 1 d .
O2 O -0.34544(9) 1.15958(15) 0.38191(9) 0.0453(3) Uani 1 1 d .
O3 O -0.29824(9) 1.08494(14) 0.25534(8) 0.0402(3) Uani 1 1 d .
O4 O 0.38709(10) 0.37057(14) 0.27151(8) 0.0443(3) Uani 1 1 d .
O5 O 0.28707(8) 0.58000(13) 0.27608(8) 0.0364(3) Uani 1 1 d .
O6 O 0.54745(10) 0.09181(15) 0.71162(8) 0.0476(3) Uani 1 1 d .
O7 O 0.60025(10) 0.08799(17) 0.58191(9) 0.0539(4) Uani 1 1 d .
N1 N -0.28738(9) 1.07851(14) 0.34652(9) 0.0287(3) Uani 1 1 d .
N2 N 0.12225(8) 0.63644(13) 0.46288(8) 0.0240(2) Uani 1 1 d .
N3 N 0.19295(9) 0.58139(14) 0.41634(8) 0.0256(2) Uani 1 1 d .
H3 H 0.1815 0.6120 0.3525 0.031 Uiso 1 1 calc R
N4 N 0.34016(9) 0.45544(14) 0.31560(9) 0.0290(3) Uani 1 1 d .
N5 N 0.53937(10) 0.13748(15) 0.62548(9) 0.0329(3) Uani 1 1 d .
C1 C -0.03144(10) 0.77533(15) 0.54928(9) 0.0233(3) Uani 1 1 d .
C2 C -0.10782(10) 0.85403(16) 0.58442(10) 0.0257(3) Uani 1 1 d .
H2 H -0.1017 0.8386 0.6540 0.031 Uiso 1 1 calc R
C3 C -0.19154(10) 0.95334(16) 0.51925(10) 0.0261(3) Uani 1 1 d .
H3A H -0.2422 1.0083 0.5436 0.031 Uiso 1 1 calc R
C4 C -0.20054(10) 0.97168(15) 0.41676(10) 0.0245(3) Uani 1 1 d .
C5 C -0.12812(10) 0.89225(15) 0.37922(9) 0.0236(3) Uani 1 1 d .
H5 H -0.1370 0.9053 0.3087 0.028 Uiso 1 1 calc R
C6 C -0.04221(10) 0.79317(15) 0.44493(9) 0.0224(3) Uani 1 1 d .
C7 C 0.03553(10) 0.71833(15) 0.40376(9) 0.0235(3) Uani 1 1 d .
H7 H 0.0222 0.7300 0.3321 0.028 Uiso 1 1 calc R
C8 C 0.28019(10) 0.48034(15) 0.46753(9) 0.0236(3) Uani 1 1 d .
C9 C 0.30330(10) 0.43418(16) 0.57180(10) 0.0256(3) Uani 1 1 d .
H9 H 0.2597 0.4805 0.6071 0.031 Uiso 1 1 calc R
C10 C 0.38673(11) 0.32474(16) 0.62303(10) 0.0268(3) Uani 1 1 d .
H10 H 0.4002 0.2952 0.6927 0.032 Uiso 1 1 calc R
C11 C 0.45209(10) 0.25669(16) 0.57186(10) 0.0270(3) Uani 1 1 d .
C12 C 0.43497(11) 0.29884(16) 0.47134(10) 0.0275(3) Uani 1 1 d .
H12 H 0.4800 0.2521 0.4375 0.033 Uiso 1 1 calc R
C13 C 0.35089(11) 0.41082(16) 0.42014(10) 0.0252(3) Uani 1 1 d .
H101 H 0.0950(17) 0.647(3) 0.5850(16) 0.058(6) Uiso 1 1 d .

loop_
_atom_site_aniso_label
_atom_site_aniso_U_11
_atom_site_aniso_U_22
_atom_site_aniso_U_33
_atom_site_aniso_U_23
_atom_site_aniso_U_13
_atom_site_aniso_U_12
O1 0.0307(5) 0.0325(5) 0.0252(4) 0.0034(4) 0.0120(4) 0.0067(4)
O2 0.0426(6) 0.0500(7) 0.0444(6) 0.0023(5) 0.0178(5) 0.0228(5)
O3 0.0422(6) 0.0475(6) 0.0310(5) 0.0104(4) 0.0140(5) 0.0133(5)
O4 0.0595(7) 0.0491(7) 0.0385(6) 0.0011(5) 0.0347(5) 0.0139(5)
O5 0.0380(5) 0.0434(6) 0.0331(5) 0.0092(4) 0.0196(4) 0.0097(4)
O6 0.0576(7) 0.0534(7) 0.0369(6) 0.0139(5) 0.0237(5) 0.0254(6)
O7 0.0506(7) 0.0739(9) 0.0466(7) 0.0115(6) 0.0289(6) 0.0339(6)
N1 0.0258(5) 0.0275(6) 0.0330(6) 0.0007(4) 0.0116(5) 0.0012(4)
N2 0.0246(5) 0.0244(5) 0.0265(5) -0.0029(4) 0.0138(4) -0.0003(4)
N3 0.0266(5) 0.0311(6) 0.0232(5) 0.0005(4) 0.0141(4) 0.0031(4)
N4 0.0296(5) 0.0340(6) 0.0290(6) -0.0018(5) 0.0175(5) -0.0015(5)
N5 0.0328(6) 0.0353(6) 0.0329(6) -0.0004(5) 0.0149(5) 0.0075(5)
C1 0.0241(6) 0.0218(6) 0.0249(6) -0.0007(4) 0.0104(5) -0.0023(4)
C2 0.0292(6) 0.0269(6) 0.0241(6) -0.0019(5) 0.0138(5) -0.0026(5)
C3 0.0251(6) 0.0263(6) 0.0310(6) -0.0051(5) 0.0153(5) -0.0021(5)
C4 0.0224(6) 0.0222(6) 0.0293(6) -0.0003(5) 0.0103(5) -0.0010(5)
C5 0.0254(6) 0.0225(6) 0.0246(6) -0.0008(5) 0.0112(5) -0.0027(5)
C6 0.0233(6) 0.0209(6) 0.0256(6) -0.0021(4) 0.0121(5) -0.0031(4)
C7 0.0250(6) 0.0237(6) 0.0240(6) -0.0012(5) 0.0118(5) -0.0025(5)
C8 0.0235(6) 0.0230(6) 0.0265(6) -0.0035(5) 0.0121(5) -0.0030(5)
C9 0.0271(6) 0.0271(6) 0.0266(6) -0.0034(5) 0.0146(5) 0.0003(5)
C10 0.0288(6) 0.0287(7) 0.0249(6) -0.0024(5) 0.0125(5) -0.0013(5)
C11 0.0253(6) 0.0265(6) 0.0307(6) -0.0014(5) 0.0123(5) 0.0020(5)
C12 0.0267(6) 0.0284(7) 0.0322(6) -0.0046(5) 0.0166(5) -0.0004(5)
C13 0.0265(6) 0.0272(6) 0.0253(6) -0.0029(5) 0.0138(5) -0.0027(5)

loop_
_atom_type_symbol
_atom_type_description
_atom_type_scat_dispersion_real
_atom_type_scat_dispersion_imag
_atom_type_scat_source
C C 0.0033 0.0016 'International Tables Vol C Tables 4.2.6.8 and 6.1.1.4'
H H 0.0000 0.0000 'International Tables Vol C Tables 4.2.6.8 and 6.1.1.4'
N N 0.0061 0.0033 'International Tables Vol C Tables 4.2.6.8 and 6.1.1.4'
O O 0.0106 0.0060 'International Tables Vol C Tables 4.2.6.8 and 6.1.1.4'

loop_
_geom_angle_atom_site_label_1
_geom_angle_atom_site_label_2
_geom_angle_atom_site_label_3
_geom_angle
C1 O1 H101 107.5(13)
O3 N1 O2 122.88(11)
O3 N1 C4 118.62(11)
O2 N1 C4 118.50(11)
C7 N2 N3 115.42(10)
C8 N3 N2 120.67(10)
C8 N3 H3 119.7
N2 N3 H3 119.7
O4 N4 O5 122.59(11)
O4 N4 C13 118.56(12)
O5 N4 C13 118.81(10)
O7 N5 O6 123.42(12)
O7 N5 C11 118.37(12)
O6 N5 C11 118.21(11)
O1 C1 C2 117.81(11)
O1 C1 C6 122.18(11)
C2 C1 C6 120.01(11)
C3 C2 C1 120.78(12)
C3 C2 H2 119.6
C1 C2 H2 119.6
C2 C3 C4 118.72(11)
C2 C3 H3A 120.6
C4 C3 H3A 120.6
C5 C4 C3 121.75(12)
C5 C4 N1 118.44(11)
C3 C4 N1 119.81(11)
C4 C5 C6 119.95(11)
C4 C5 H5 120.0
C6 C5 H5 120.0
C5 C6 C1 118.76(11)
C5 C6 C7 118.18(11)
C1 C6 C7 123.00(11)
N2 C7 C6 121.11(11)
N2 C7 H7 119.4
C6 C7 H7 119.4
N3 C8 C9 120.87(11)
N3 C8 C13 122.75(11)
C9 C8 C13 116.35(11)
C10 C9 C8 121.85(11)
C10 C9 H9 119.1
C8 C9 H9 119.1
C9 C10 C11 119.48(12)
C9 C10 H10 120.3
C11 C10 H10 120.3
C12 C11 C10 121.33(12)
C12 C11 N5 119.08(11)
C10 C11 N5 119.59(12)
C11 C12 C13 118.90(11)
C11 C12 H12 120.5
C13 C12 H12 120.5
C12 C13 C8 122.04(11)
C12 C13 N4 116.24(11)
C8 C13 N4 121.71(11)

loop_
_geom_bond_atom_site_label_1
_geom_bond_atom_site_label_2
_geom_bond_distance
O1 C1 1.3442(16)
O1 H101 0.90(2)
O2 N1 1.2290(15)
O3 N1 1.2236(15)
O4 N4 1.2243(15)
O5 N4 1.2358(16)
O6 N5 1.2223(17)
O7 N5 1.2211(16)
N1 C4 1.4601(16)
N2 C7 1.2894(17)
N2 N3 1.3704(15)
N3 C8 1.3542(17)
N3 H3 0.8800
N4 C13 1.4550(17)
N5 C11 1.4581(17)
C1 C2 1.4021(18)
C1 C6 1.4129(17)
C2 C3 1.3763(19)
C2 H2 0.9500
C3 C4 1.3944(18)
C3 H3A 0.9500
C4 C5 1.3842(18)
C5 C6 1.3928(17)
C5 H5 0.9500
C6 C7 1.4555(17)
C7 H7 0.9500
C8 C9 1.4180(18)
C8 C13 1.4223(17)
C9 C10 1.3690(19)
C9 H9 0.9500
C10 C11 1.4011(18)
C10 H10 0.9500
C11 C12 1.3753(19)
C12 C13 1.3876(19)
C12 H12 0.9500

loop_
_geom_torsion_atom_site_label_1
_geom_torsion_atom_site_label_2
_geom_torsion_atom_site_label_3
_geom_torsion_atom_site_label_4
_geom_torsion
C7 N2 N3 C8 -173.26(11)
O1 C1 C2 C3 176.88(11)
C6 C1 C2 C3 -2.12(18)
C1 C2 C3 C4 1.31(19)
C2 C3 C4 C5 0.34(19)
C2 C3 C4 N1 -178.96(11)
O3 N1 C4 C5 5.15(17)
O2 N1 C4 C5 -173.97(12)
O3 N1 C4 C3 -175.54(12)
O2 N1 C4 C3 5.34(18)
C3 C4 C5 C6 -1.17(18)
N1 C4 C5 C6 178.13(10)
C4 C5 C6 C1 0.36(17)
C4 C5 C6 C7 -177.00(11)
O1 C1 C6 C5 -177.69(11)
C2 C1 C6 C5 1.25(18)
O1 C1 C6 C7 -0.47(18)
C2 C1 C6 C7 178.48(11)
N3 N2 C7 C6 -175.82(10)
C5 C6 C7 N2 174.21(11)
C1 C6 C7 N2 -3.03(18)
N2 N3 C8 C9 -2.52(18)
N2 N3 C8 C13 175.41(11)
N3 C8 C9 C10 176.06(12)
C13 C8 C9 C10 -2.00(18)
C8 C9 C10 C11 0.47(19)
C9 C10 C11 C12 0.7(2)
C9 C10 C11 N5 -178.68(11)
O7 N5 C11 C12 5.4(2)
O6 N5 C11 C12 -174.30(13)
O7 N5 C11 C10 -175.20(13)
O6 N5 C11 C10 5.1(2)
C10 C11 C12 C13 -0.2(2)
N5 C11 C12 C13 179.20(11)
C11 C12 C13 C8 -1.51(19)
C11 C12 C13 N4 177.51(11)
N3 C8 C13 C12 -175.49(12)
C9 C8 C13 C12 2.53(18)
N3 C8 C13 N4 5.55(19)
C9 C8 C13 N4 -176.43(11)
O4 N4 C13 C12 14.84(17)
O5 N4 C13 C12 -162.98(12)
O4 N4 C13 C8 -166.14(12)
O5 N4 C13 C8 16.04(18)
